data_7123701
loop_
_publ_author_name
'Cao, Ying-jie'
'Zhou, Lin'
'Shi, Ping-Ping'
'Ye, Qiong'
'Fu, Da-Wei'

_publ_section_title
;
 H/F substituted perovskite compounds with above-room-temperature
 ferroelasticity: [(CH3)4P][Cd(SCN)3] and [(CH3)3PCH2F][Cd(SCN)3]
;
_journal_name_full 'Chemical Communications'
_journal_paper_doi 10.1039/C9CC03857D
_journal_year 2019
_chemical_formula_sum 'C7 H10 Cd F N3 P S3'
_chemical_formula_weight 394.73
_space_group_crystal_system orthorhombic
_space_group_IT_number 62
_space_group_name_Hall '-P 2n 2a'
_space_group_name_H-M_alt 'P m c n'
_symmetry_space_group_name_Hall '-P 2n 2a'
_symmetry_space_group_name_H-M 'P m c n'
_atom_sites_solution_hydrogens geom
_audit_creation_method SHELXL-2014/7
_audit_update_record
;
2019-03-23 deposited with the CCDC.    2019-06-21 downloaded from the CCDC.
;
_cell_angle_alpha 90
_cell_angle_beta 90
_cell_angle_gamma 90
_cell_formula_units_Z 4
_cell_length_a 10.3487(4)
_cell_length_b 13.2129(4)
_cell_length_c 10.7451(4)
_cell_measurement_reflns_used 1675
_cell_measurement_temperature 333
_cell_measurement_theta_max 27.48
_cell_measurement_theta_min 2.48
_cell_volume 1469.25(9)
_computing_structure_refinement 'SHELXL-2014/7 (Sheldrick, 2014)'
_diffrn_ambient_temperature 333
_diffrn_measured_fraction_theta_full 0.999
_diffrn_measured_fraction_theta_max 0.852
_diffrn_measurement_device_type 'Rigaku Saturn 724+'
_diffrn_radiation_type MoK\a
_diffrn_radiation_wavelength 0.71073
_diffrn_reflns_av_R_equivalents 0.0208
_diffrn_reflns_av_unetI/netI 0.0177
_diffrn_reflns_Laue_measured_fraction_full 0.999
_diffrn_reflns_Laue_measured_fraction_max 0.852
_diffrn_reflns_limit_h_max 10
_diffrn_reflns_limit_h_min -13
_diffrn_reflns_limit_k_max 19
_diffrn_reflns_limit_k_min -17
_diffrn_reflns_limit_l_max 15
_diffrn_reflns_limit_l_min -11
_diffrn_reflns_number 9007
_diffrn_reflns_point_group_measured_fraction_full 0.999
_diffrn_reflns_point_group_measured_fraction_max 0.852
_diffrn_reflns_theta_full 25.242
_diffrn_reflns_theta_max 31.321
_diffrn_reflns_theta_min 2.500
_exptl_absorpt_coefficient_mu 2.010
_exptl_crystal_density_diffrn 1.784
_exptl_crystal_description block
_exptl_crystal_F_000 772
_refine_diff_density_max 3.201
_refine_diff_density_min -4.314
_refine_diff_density_rms 0.237
_refine_ls_extinction_method none
_refine_ls_goodness_of_fit_ref 1.821
_refine_ls_hydrogen_treatment constr
_refine_ls_matrix_type full
_refine_ls_number_parameters 93
_refine_ls_number_reflns 2150
_refine_ls_number_restraints 76
_refine_ls_restrained_S_all 1.889
_refine_ls_R_factor_all 0.1137
_refine_ls_R_factor_gt 0.1007
_refine_ls_shift/su_max 0.051
_refine_ls_shift/su_mean 0.011
_refine_ls_structure_factor_coef Fsqd
_refine_ls_weighting_details 'w=1/[\s^2^(Fo^2^)+(0.2000P)^2^] where P=(Fo^2^+2Fc^2^)/3'
_refine_ls_weighting_scheme calc
_refine_ls_wR_factor_gt 0.3843
_refine_ls_wR_factor_ref 0.4099
_reflns_Friedel_coverage 0.000
_reflns_number_gt 1675
_reflns_number_total 2150
_reflns_threshold_expression 'I > 2\s(I)'
_cod_data_source_file c9cc03857d2.cif
_cod_data_source_block new_CCDC1
_cod_database_code 7123701
_shelx_shelxl_version_number 2014/7
_shelx_space_group_comment
;
The symmetry employed for this shelxl refinement is uniquely defined
by the following loop, which should always be used as a source of
symmetry information in preference to the above space-group names.
They are only intended as comments.
;

loop_
_space_group_symop_operation_xyz
'x, y, z'
'-x+1/2, -y+1/2, z+1/2'
'x+1/2, -y, -z'
'-x, y+1/2, -z+1/2'
'-x, -y, -z'
'x-1/2, y-1/2, -z-1/2'
'-x-1/2, y, z'
'x, -y-1/2, z-1/2'

loop_
_atom_site_label
_atom_site_type_symbol
_atom_site_fract_x
_atom_site_fract_y
_atom_site_fract_z
_atom_site_U_iso_or_equiv
_atom_site_adp_type
_atom_site_occupancy
_atom_site_site_symmetry_order
_atom_site_calc_flag
_atom_site_refinement_flags_posn
_atom_site_refinement_flags_adp
_atom_site_refinement_flags_occupancy
_atom_site_disorder_assembly
_atom_site_disorder_group
Cd1 Cd 0.2500 0.21730(2) 0.57735(3) 0.06104(12) Uani 1 2 d S TU P . .
S2 S 0.2500 0.04566(10) 0.72004(13) 0.0920(5) Uani 1 2 d S TU P . .
S1 S 0.05691(14) 0.12575(10) 0.44513(10) 0.0949(3) Uani 1 1 d . U . . .
N1 N 0.2500 0.3558(3) 0.4501(4) 0.0761(9) Uani 1 2 d S TU P . .
N2 N 0.0903(5) 0.2911(3) 0.7103(5) 0.1001(9) Uani 1 1 d . U . . .
P1 P 0.2500 0.62978(9) 0.67348(10) 0.06104(12) Uani 1 2 d DS TU P B .
C5 C 0.2500 0.3976(3) 0.3531(4) 0.0640(10) Uani 1 2 d S TU P . .
C4 C 0.0819(4) 0.3239(3) 0.8106(4) 0.0729(8) Uani 1 1 d . U . . .
C1 C 0.1091(5) 0.5688(5) 0.6284(4) 0.1037(9) Uani 1 1 d D U . . .
H1A H 0.0969 0.5056 0.6727 0.124 Uiso 1 1 calc R U . A 1
H1B H 0.0337 0.6114 0.6393 0.124 Uiso 1 1 calc R U . A 1
C3 C 0.2500 0.7647(5) 0.6752(9) 0.1087(19) Uani 1 2 d S TU P . .
H3A H 0.2500 0.7896 0.5913 0.163 Uiso 1 2 calc R U P B .
H3B H 0.1743 0.7885 0.7177 0.163 Uiso 0.5 1 calc R U P . .
H3C H 0.3257 0.7885 0.7177 0.163 Uiso 0.5 1 calc R U P . .
C2 C 0.2500 0.6062(7) 0.8286(5) 0.1193(17) Uani 1 2 d S TU P . .
H2A H 0.3249 0.6366 0.8659 0.179 Uiso 0.5 1 calc R U P B .
H2B H 0.1734 0.6342 0.8654 0.179 Uiso 0.5 1 calc R U P . .
H2C H 0.2518 0.5344 0.8424 0.179 Uiso 1 2 calc R U P . .
F1 F 0.1377(10) 0.5530(8) 0.5026(6) 0.127(2) Uani 0.25 1 d D U P B 1
F1' F 0.1006(8) 0.6064(8) 0.5071(6) 0.121(2) Uani 0.25 1 d D U P B 2

loop_
_atom_site_aniso_label
_atom_site_aniso_U_11
_atom_site_aniso_U_22
_atom_site_aniso_U_33
_atom_site_aniso_U_23
_atom_site_aniso_U_13
_atom_site_aniso_U_12
Cd1 0.0768(2) 0.0655(2) 0.04082(19) 0.00116(10) 0.000 0.000
S2 0.1693(15) 0.0558(5) 0.0510(6) -0.0048(4) 0.000 0.000
S1 0.1004(7) 0.1131(6) 0.0712(5) 0.0192(5) -0.0061(5) -0.0357(5)
N1 0.104(2) 0.0633(13) 0.0611(13) 0.0035(10) 0.000 0.000
N2 0.129(2) 0.0913(15) 0.0804(12) -0.0048(11) 0.0346(13) 0.0077(13)
P1 0.0768(2) 0.0655(2) 0.04082(19) 0.00116(10) 0.000 0.000
C5 0.092(2) 0.0462(15) 0.0537(15) -0.0045(11) 0.000 0.000
C4 0.0816(17) 0.0655(16) 0.0715(13) 0.0010(12) 0.0108(14) 0.0076(14)
C1 0.1017(18) 0.1024(18) 0.1070(13) -0.0030(16) -0.0225(14) -0.0103(13)
C3 0.109(4) 0.0739(13) 0.144(4) 0.0005(18) 0.000 0.000
C2 0.154(4) 0.153(3) 0.0503(15) 0.0100(17) 0.000 0.000
F1 0.143(4) 0.133(5) 0.1061(18) -0.038(2) -0.050(2) 0.001(3)
F1' 0.136(3) 0.119(5) 0.1067(18) -0.011(3) -0.0624(19) 0.028(4)

loop_
_atom_type_symbol
_atom_type_description
_atom_type_scat_dispersion_real
_atom_type_scat_dispersion_imag
_atom_type_scat_source
C C 0.0033 0.0016 'International Tables Vol C Tables 4.2.6.8 and 6.1.1.4'
H H 0.0000 0.0000 'International Tables Vol C Tables 4.2.6.8 and 6.1.1.4'
N N 0.0061 0.0033 'International Tables Vol C Tables 4.2.6.8 and 6.1.1.4'
F F 0.0171 0.0103 'International Tables Vol C Tables 4.2.6.8 and 6.1.1.4'
P P 0.1023 0.0942 'International Tables Vol C Tables 4.2.6.8 and 6.1.1.4'
S S 0.1246 0.1234 'International Tables Vol C Tables 4.2.6.8 and 6.1.1.4'
Cd Cd -0.8075 1.2024 'International Tables Vol C Tables 4.2.6.8 and 6.1.1.4'

loop_
_geom_angle_atom_site_label_1
_geom_angle_atom_site_label_2
_geom_angle_atom_site_label_3
_geom_angle
_geom_angle_site_symmetry_1
_geom_angle_site_symmetry_3
N1 Cd1 N2 91.78(13) . 7_655
N1 Cd1 N2 91.78(13) . .
N2 Cd1 N2 87.4(3) 7_655 .
N1 Cd1 S1 92.48(8) . .
N2 Cd1 S1 174.61(13) 7_655 .
N2 Cd1 S1 89.18(13) . .
N1 Cd1 S1 92.48(8) . 7_655
N2 Cd1 S1 89.18(13) 7_655 7_655
N2 Cd1 S1 174.61(13) . 7_655
S1 Cd1 S1 93.92(6) . 7_655
N1 Cd1 S2 177.29(12) . .
N2 Cd1 S2 90.18(11) 7_655 .
N2 Cd1 S2 90.18(11) . .
S1 Cd1 S2 85.67(3) . .
S1 Cd1 S2 85.67(3) 7_655 .
C5 S2 Cd1 96.39(16) 2 .
C4 S1 Cd1 99.55(15) 8_565 .
C5 N1 Cd1 154.7(4) . .
C4 N2 Cd1 139.1(4) . .
C2 P1 C1 100.9(2) . .
C2 P1 C1 100.9(2) . 7_655
C1 P1 C1 114.4(4) . 7_655
C2 P1 C3 100.0(4) . .
C1 P1 C3 117.9(2) . .
C1 P1 C3 117.9(2) 7_655 .
N1 C5 S2 179.7(4) . 2_554
N2 C4 S1 174.3(4) . 8_566
F1 C1 P1 99.3(5) . .
F1' C1 P1 98.5(5) . .

loop_
_geom_bond_atom_site_label_1
_geom_bond_atom_site_label_2
_geom_bond_distance
_geom_bond_site_symmetry_2
Cd1 N1 2.284(4) .
Cd1 N2 2.393(5) 7_655
Cd1 N2 2.393(5) .
Cd1 S1 2.7340(13) .
Cd1 S1 2.7340(13) 7_655
Cd1 S2 2.7375(13) .
S2 C5 1.615(5) 2
S1 C4 1.612(4) 8_565
N1 C5 1.180(6) .
N2 C4 1.164(7) .
P1 C2 1.696(6) .
P1 C1 1.735(5) .
P1 C1 1.735(5) 7_655
P1 C3 1.782(7) .
C5 S2 1.615(5) 2_554
C4 S1 1.612(4) 8_566
C1 F1 1.400(8) .
C1 F1' 1.398(8) .
